data_1512481
loop_
_publ_author_name
'Evgenia S. Bazhinaa'
'Marina E. Nikiforova'
'Grigory G. Aleksandrov'
'Nikolay N. Efimov'
'Helena A. Ugolkova'
'Oleg M. Nikitin'
'Tatiana V. Magdesieva'
'Artem S. Bogomyakov'
'Vadim V. Minin'
'Aleksei A. Sidorov'
'Vladimir M. Novotortsev'
'Igor L. Eremenko'

_publ_section_title
;
 New sulfate-bridged dinuclear oxidovanadium complexes
;
_journal_name_full
;
Inorganica Chimica Acta
;
_journal_page_first 192
_journal_page_last 198
_journal_paper_doi 10.1016/j.ica.2012.06.001
_journal_volume 392
_journal_year 2012
_chemical_formula_moiety 'C38 H56 N4 O12 S2 V2, 4(C H4 O)'
_chemical_formula_sum 'C42 H72 N4 O16 S2 V2'
_chemical_formula_weight 1055.04
_chemical_name_systematic
; 
 ? 
;
_space_group_IT_number 2
_symmetry_cell_setting triclinic
_symmetry_space_group_name_Hall '-P 1'
_symmetry_space_group_name_H-M 'P -1'
_atom_sites_solution_hydrogens geom
_atom_sites_solution_primary direct
_atom_sites_solution_secondary difmap
_audit_creation_method SHELXL-97
_cell_angle_alpha 93.5630(10)
_cell_angle_beta 103.7080(10)
_cell_angle_gamma 116.3860(10)
_cell_formula_units_Z 1
_cell_length_a 10.9943(7)
_cell_length_b 11.2068(7)
_cell_length_c 11.9861(8)
_cell_measurement_reflns_used 4739
_cell_measurement_temperature 120(2)
_cell_measurement_theta_max 30.95
_cell_measurement_theta_min 2.16
_cell_volume 1261.26(14)
_computing_cell_refinement 'Bruker SAINT'
_computing_data_collection 'Bruker APEX2'
_computing_data_reduction 'Bruker SAINT'
_computing_molecular_graphics 'Bruker SHELXTL'
_computing_publication_material 'Bruker SHELXTL'
_computing_structure_refinement 'SHELXL-97 (Sheldrick, 1997)'
_computing_structure_solution 'SHELXS-97 (Sheldrick, 1990)'
_diffrn_ambient_temperature 120(2)
_diffrn_measured_fraction_theta_full 0.965
_diffrn_measured_fraction_theta_max 0.965
_diffrn_measurement_device_type 'Bruker APEX-II CCD'
_diffrn_measurement_method '\f and \w scans'
_diffrn_radiation_monochromator graphite
_diffrn_radiation_source 'fine-focus sealed tube'
_diffrn_radiation_type MoK\a
_diffrn_radiation_wavelength 0.71073
_diffrn_reflns_av_R_equivalents 0.0234
_diffrn_reflns_av_sigmaI/netI 0.0369
_diffrn_reflns_limit_h_max 14
_diffrn_reflns_limit_h_min -14
_diffrn_reflns_limit_k_max 15
_diffrn_reflns_limit_k_min -15
_diffrn_reflns_limit_l_max 16
_diffrn_reflns_limit_l_min -16
_diffrn_reflns_number 12684
_diffrn_reflns_theta_full 28.70
_diffrn_reflns_theta_max 28.70
_diffrn_reflns_theta_min 2.07
_diffrn_standards_number 0
_exptl_absorpt_coefficient_mu 0.523
_exptl_absorpt_correction_T_max 0.9496
_exptl_absorpt_correction_T_min 0.8893
_exptl_absorpt_correction_type empirical
_exptl_absorpt_process_details 'SADABS v2004/1, Sheldrick, G.M., (2004)'
_exptl_crystal_density_diffrn 1.389
_exptl_crystal_density_method 'not measured'
_exptl_crystal_F_000 558
_exptl_crystal_size_max 0.23
_exptl_crystal_size_mid 0.14
_exptl_crystal_size_min 0.10
_refine_diff_density_max 0.688
_refine_diff_density_min -0.790
_refine_diff_density_rms 0.069
_refine_ls_extinction_method none
_refine_ls_goodness_of_fit_ref 1.001
_refine_ls_hydrogen_treatment mixed
_refine_ls_matrix_type full
_refine_ls_number_parameters 306
_refine_ls_number_reflns 6288
_refine_ls_number_restraints 2
_refine_ls_restrained_S_all 1.001
_refine_ls_R_factor_all 0.0482
_refine_ls_R_factor_gt 0.0380
_refine_ls_shift/su_max 0.000
_refine_ls_shift/su_mean 0.000
_refine_ls_structure_factor_coef Fsqd
_refine_ls_weighting_details 'calc w=1/[\s^2^(Fo^2^)+(0.0890P)^2^+0.0000P] where P=(Fo^2^+2Fc^2^)/3'
_refine_ls_weighting_scheme calc
_refine_ls_wR_factor_gt 0.1177
_refine_ls_wR_factor_ref 0.1254
_reflns_number_gt 5259
_reflns_number_total 6288
_reflns_threshold_expression >2sigma(I)
_cod_data_source_file ICA-2012-392-192-198-1.cif
_cod_data_source_block v
_cod_original_sg_symbol_H-M P-1
_cod_database_code 1512481

loop_
_symmetry_equiv_pos_as_xyz
'x, y, z'
'-x, -y, -z'

loop_
_atom_site_label
_atom_site_type_symbol
_atom_site_fract_x
_atom_site_fract_y
_atom_site_fract_z
_atom_site_U_iso_or_equiv
_atom_site_adp_type
_atom_site_occupancy
_atom_site_symmetry_multiplicity
_atom_site_calc_flag
_atom_site_refinement_flags
V1 V 0.28171(3) 0.49662(3) 0.45878(2) 0.01367(10) Uani 1 1 d .
S1 S 0.39038(4) 0.27865(4) 0.52655(4) 0.01541(11) Uani 1 1 d .
O1 O 0.31519(15) 0.54122(14) 0.59515(11) 0.0240(3) Uani 1 1 d .
O2 O 0.22350(14) 0.43721(12) 0.25555(10) 0.0193(3) Uani 1 1 d .
H2B H 0.2490 0.5094 0.2133 0.023 Uiso 1 1 d .
O3 O 0.33133(15) 0.24685(14) 0.62407(12) 0.0283(3) Uani 1 1 d .
O4 O 0.38507(15) 0.16393(13) 0.45985(12) 0.0275(3) Uani 1 1 d .
O5 O 0.31266(14) 0.33547(13) 0.44560(11) 0.0212(3) Uani 1 1 d .
O6 O 0.54093(13) 0.38801(13) 0.57795(11) 0.0208(3) Uani 1 1 d .
N1 N 0.06160(15) 0.36785(14) 0.41355(12) 0.0141(3) Uani 1 1 d .
N2 N 0.19312(15) 0.62181(14) 0.39749(12) 0.0146(3) Uani 1 1 d .
C1 C 0.00141(19) 0.24052(18) 0.43214(15) 0.0173(3) Uani 1 1 d .
H1A H 0.0588 0.2104 0.4818 0.021 Uiso 1 1 calc R
C2 C -0.14163(19) 0.15126(18) 0.38138(15) 0.0177(3) Uani 1 1 d .
H2A H -0.1813 0.0624 0.3982 0.021 Uiso 1 1 calc R
C3 C -0.22758(18) 0.19169(17) 0.30556(14) 0.0153(3) Uani 1 1 d .
C4 C -0.16467(18) 0.32634(17) 0.29129(14) 0.0156(3) Uani 1 1 d .
H4A H -0.2202 0.3591 0.2428 0.019 Uiso 1 1 calc R
C5 C -0.02214(18) 0.41263(17) 0.34708(14) 0.0140(3) Uani 1 1 d .
C6 C 0.05295(18) 0.55811(17) 0.34062(14) 0.0145(3) Uani 1 1 d .
C7 C -0.01493(18) 0.62567(17) 0.28171(15) 0.0158(3) Uani 1 1 d .
H7A H -0.1133 0.5776 0.2400 0.019 Uiso 1 1 calc R
C8 C 0.06279(18) 0.76442(17) 0.28455(14) 0.0153(3) Uani 1 1 d .
C9 C 0.20569(19) 0.82922(17) 0.34928(15) 0.0177(3) Uani 1 1 d .
H9A H 0.2610 0.9245 0.3568 0.021 Uiso 1 1 calc R
C10 C 0.26736(19) 0.75571(17) 0.40254(15) 0.0171(3) Uani 1 1 d .
H10A H 0.3658 0.8015 0.4442 0.020 Uiso 1 1 calc R
C11 C -0.37938(19) 0.08877(18) 0.23572(15) 0.0189(4) Uani 1 1 d .
C12 C -0.4656(2) 0.1565(2) 0.17930(19) 0.0304(5) Uani 1 1 d .
H12A H -0.4718 0.2140 0.2404 0.046 Uiso 1 1 calc R
H12B H -0.5615 0.0866 0.1341 0.046 Uiso 1 1 calc R
H12C H -0.4189 0.2123 0.1272 0.046 Uiso 1 1 calc R
C13 C -0.4580(2) -0.0008(2) 0.31351(19) 0.0320(5) Uani 1 1 d .
H13A H -0.4658 0.0556 0.3744 0.048 Uiso 1 1 calc R
H13B H -0.4051 -0.0463 0.3502 0.048 Uiso 1 1 calc R
H13C H -0.5533 -0.0691 0.2657 0.048 Uiso 1 1 calc R
C14 C -0.3681(2) -0.0016(2) 0.1415(2) 0.0383(5) Uani 1 1 d .
H14A H -0.3129 -0.0447 0.1789 0.058 Uiso 1 1 calc R
H14B H -0.3206 0.0538 0.0896 0.058 Uiso 1 1 calc R
H14C H -0.4636 -0.0718 0.0958 0.058 Uiso 1 1 calc R
C15 C -0.00193(19) 0.84556(17) 0.21917(15) 0.0180(3) Uani 1 1 d .
C16 C 0.0832(2) 0.9112(2) 0.13537(19) 0.0301(5) Uani 1 1 d .
H16A H 0.1835 0.9683 0.1798 0.045 Uiso 1 1 calc R
H16B H 0.0461 0.9672 0.0956 0.045 Uiso 1 1 calc R
H16C H 0.0745 0.8402 0.0772 0.045 Uiso 1 1 calc R
C17 C -0.1582(2) 0.7565(2) 0.15077(18) 0.0261(4) Uani 1 1 d .
H17A H -0.2119 0.7143 0.2047 0.039 Uiso 1 1 calc R
H17B H -0.1671 0.6856 0.0923 0.039 Uiso 1 1 calc R
H17C H -0.1959 0.8123 0.1114 0.039 Uiso 1 1 calc R
C18 C 0.0093(2) 0.9574(2) 0.30811(18) 0.0264(4) Uani 1 1 d .
H18A H -0.0444 0.9159 0.3622 0.040 Uiso 1 1 calc R
H18B H -0.0297 1.0112 0.2667 0.040 Uiso 1 1 calc R
H18C H 0.1093 1.0164 0.3522 0.040 Uiso 1 1 calc R
C19 C 0.1529(2) 0.3021(2) 0.18987(18) 0.0326(5) Uani 1 1 d .
H19A H 0.0675 0.2477 0.2127 0.049 Uiso 1 1 d .
H19B H 0.2167 0.2621 0.2053 0.049 Uiso 1 1 d .
H19C H 0.1253 0.3037 0.1061 0.049 Uiso 1 1 d .
O1S O 0.45898(16) 0.56844(15) 0.17258(12) 0.0277(3) Uani 1 1 d D
O2S O 0.2741(2) 0.5946(2) -0.01788(14) 0.0470(5) Uani 1 1 d D
C1S C 0.4928(2) 0.4617(2) 0.1515(2) 0.0344(5) Uani 1 1 d .
H1SA H 0.5755 0.4951 0.1218 0.052 Uiso 1 1 calc R
H1SB H 0.4115 0.3859 0.0936 0.052 Uiso 1 1 calc R
H1SC H 0.5148 0.4307 0.2247 0.052 Uiso 1 1 calc R
C2S C 0.1972(3) 0.6452(3) 0.0285(2) 0.0486(6) Uani 1 1 d .
H2SA H 0.1304 0.6556 -0.0354 0.073 Uiso 1 1 calc R
H2SB H 0.2628 0.7336 0.0800 0.073 Uiso 1 1 calc R
H2SC H 0.1444 0.5818 0.0734 0.073 Uiso 1 1 calc R
H1S H 0.520(2) 0.620(2) 0.2328(16) 0.053(9) Uiso 1 1 d D
H2S H 0.325(3) 0.586(3) 0.0422(18) 0.068(10) Uiso 1 1 d D

loop_
_atom_site_aniso_label
_atom_site_aniso_U_11
_atom_site_aniso_U_22
_atom_site_aniso_U_33
_atom_site_aniso_U_23
_atom_site_aniso_U_13
_atom_site_aniso_U_12
V1 0.01200(16) 0.01419(15) 0.01389(15) 0.00177(10) 0.00121(11) 0.00682(12)
S1 0.0115(2) 0.0117(2) 0.0212(2) 0.00342(15) 0.00229(16) 0.00512(16)
O1 0.0260(8) 0.0292(7) 0.0173(6) 0.0008(5) 0.0015(5) 0.0162(6)
O2 0.0202(7) 0.0183(6) 0.0167(6) 0.0020(5) 0.0041(5) 0.0077(5)
O3 0.0250(8) 0.0265(7) 0.0318(7) 0.0125(6) 0.0127(6) 0.0079(6)
O4 0.0289(8) 0.0173(7) 0.0343(7) -0.0016(5) 0.0014(6) 0.0141(6)
O5 0.0199(7) 0.0201(6) 0.0233(6) 0.0015(5) -0.0016(5) 0.0134(6)
O6 0.0117(6) 0.0223(7) 0.0211(6) 0.0009(5) 0.0018(5) 0.0038(5)
N1 0.0141(7) 0.0143(7) 0.0153(6) 0.0047(5) 0.0049(5) 0.0075(6)
N2 0.0123(7) 0.0134(7) 0.0164(6) 0.0018(5) 0.0022(5) 0.0057(6)
C1 0.0182(9) 0.0173(8) 0.0185(8) 0.0070(6) 0.0054(7) 0.0097(7)
C2 0.0179(9) 0.0146(8) 0.0218(8) 0.0070(6) 0.0080(7) 0.0072(7)
C3 0.0146(8) 0.0146(8) 0.0168(7) 0.0028(6) 0.0057(6) 0.0064(7)
C4 0.0143(8) 0.0157(8) 0.0177(8) 0.0050(6) 0.0036(6) 0.0081(7)
C5 0.0143(8) 0.0134(8) 0.0154(7) 0.0039(6) 0.0048(6) 0.0070(7)
C6 0.0126(8) 0.0131(8) 0.0162(7) 0.0019(6) 0.0035(6) 0.0053(6)
C7 0.0121(8) 0.0148(8) 0.0202(8) 0.0037(6) 0.0034(6) 0.0067(7)
C8 0.0172(9) 0.0143(8) 0.0172(8) 0.0041(6) 0.0072(6) 0.0085(7)
C9 0.0177(9) 0.0124(8) 0.0220(8) 0.0035(6) 0.0059(7) 0.0062(7)
C10 0.0125(8) 0.0139(8) 0.0207(8) 0.0006(6) 0.0025(6) 0.0043(7)
C11 0.0147(9) 0.0149(8) 0.0224(8) 0.0023(6) 0.0046(7) 0.0037(7)
C12 0.0185(10) 0.0231(10) 0.0387(11) 0.0051(8) -0.0032(8) 0.0065(8)
C13 0.0191(10) 0.0300(11) 0.0353(11) 0.0139(9) 0.0073(8) 0.0012(8)
C14 0.0262(12) 0.0361(12) 0.0396(12) -0.0151(10) 0.0048(9) 0.0089(10)
C15 0.0180(9) 0.0146(8) 0.0224(8) 0.0052(6) 0.0045(7) 0.0090(7)
C16 0.0330(12) 0.0338(11) 0.0343(11) 0.0211(9) 0.0158(9) 0.0202(10)
C17 0.0207(10) 0.0219(9) 0.0326(10) 0.0072(8) -0.0010(8) 0.0116(8)
C18 0.0300(11) 0.0194(9) 0.0332(10) 0.0026(7) 0.0057(8) 0.0167(8)
C19 0.0322(12) 0.0269(11) 0.0253(10) -0.0075(8) 0.0078(9) 0.0044(9)
O1S 0.0270(8) 0.0319(8) 0.0230(7) 0.0039(6) 0.0045(6) 0.0145(7)
O2S 0.0631(13) 0.0655(12) 0.0301(9) 0.0085(8) 0.0082(8) 0.0482(11)
C1S 0.0299(12) 0.0369(12) 0.0342(11) -0.0001(9) 0.0032(9) 0.0177(10)
C2S 0.0461(16) 0.0636(18) 0.0482(15) 0.0166(13) 0.0166(12) 0.0343(14)

loop_
_atom_type_symbol
_atom_type_description
_atom_type_scat_dispersion_real
_atom_type_scat_dispersion_imag
_atom_type_scat_source
C C 0.0033 0.0016 'International Tables Vol C Tables 4.2.6.8 and 6.1.1.4'
H H 0.0000 0.0000 'International Tables Vol C Tables 4.2.6.8 and 6.1.1.4'
N N 0.0061 0.0033 'International Tables Vol C Tables 4.2.6.8 and 6.1.1.4'
O O 0.0106 0.0060 'International Tables Vol C Tables 4.2.6.8 and 6.1.1.4'
S S 0.1246 0.1234 'International Tables Vol C Tables 4.2.6.8 and 6.1.1.4'
V V 0.3005 0.5294 'International Tables Vol C Tables 4.2.6.8 and 6.1.1.4'

loop_
_geom_angle_atom_site_label_1
_geom_angle_atom_site_label_2
_geom_angle_atom_site_label_3
_geom_angle
_geom_angle_site_symmetry_1
_geom_angle_site_symmetry_3
O1 V1 O6 105.48(6) . 2_666
O1 V1 O5 103.72(6) . .
O6 V1 O5 92.35(6) 2_666 .
O1 V1 N1 99.98(6) . .
O6 V1 N1 153.17(5) 2_666 .
O5 V1 N1 89.69(5) . .
O1 V1 N2 99.46(6) . .
O6 V1 N2 91.14(6) 2_666 .
O5 V1 N2 154.69(5) . .
N1 V1 N2 76.30(5) . .
O1 V1 O2 176.50(6) . .
O6 V1 O2 75.66(5) 2_666 .
O5 V1 O2 79.46(5) . .
N1 V1 O2 78.45(5) . .
N2 V1 O2 77.16(5) . .
O4 S1 O3 113.87(9) . .
O4 S1 O6 110.48(8) . .
O3 S1 O6 106.37(8) . .
O4 S1 O5 108.52(8) . .
O3 S1 O5 109.78(8) . .
O6 S1 O5 107.64(8) . .
C19 O2 V1 125.43(12) . .
S1 O5 V1 135.65(8) . .
S1 O6 V1 144.22(8) . 2_666
C1 N1 C5 118.72(15) . .
C1 N1 V1 124.56(12) . .
C5 N1 V1 116.09(11) . .
C10 N2 C6 118.57(14) . .
C10 N2 V1 125.03(12) . .
C6 N2 V1 116.15(11) . .
N1 C1 C2 122.22(16) . .
C1 C2 C3 120.06(16) . .
C4 C3 C2 116.89(16) . .
C4 C3 C11 122.50(15) . .
C2 C3 C11 120.46(15) . .
C5 C4 C3 120.60(15) . .
N1 C5 C4 121.24(15) . .
N1 C5 C6 114.18(15) . .
C4 C5 C6 124.58(15) . .
N2 C6 C7 121.97(15) . .
N2 C6 C5 114.72(14) . .
C7 C6 C5 123.30(15) . .
C6 C7 C8 119.51(16) . .
C9 C8 C7 117.29(15) . .
C9 C8 C15 119.72(15) . .
C7 C8 C15 122.98(16) . .
C10 C9 C8 120.27(16) . .
N2 C10 C9 122.25(16) . .
C3 C11 C12 112.36(15) . .
C3 C11 C13 111.17(15) . .
C12 C11 C13 107.91(17) . .
C3 C11 C14 106.49(15) . .
C12 C11 C14 110.35(17) . .
C13 C11 C14 108.52(17) . .
C17 C15 C8 112.02(14) . .
C17 C15 C16 109.85(16) . .
C8 C15 C16 108.40(14) . .
C17 C15 C18 108.37(15) . .
C8 C15 C18 109.00(14) . .
C16 C15 C18 109.15(16) . .

loop_
_geom_bond_atom_site_label_1
_geom_bond_atom_site_label_2
_geom_bond_distance
_geom_bond_site_symmetry_2
V1 O1 1.5834(13) .
V1 O6 1.9759(13) 2_666
V1 O5 1.9845(13) .
V1 N1 2.1000(15) .
V1 N2 2.1120(14) .
V1 O2 2.3382(12) .
S1 O4 1.4418(13) .
S1 O3 1.4563(14) .
S1 O6 1.4970(13) .
S1 O5 1.4982(12) .
O2 C19 1.426(2) .
O6 V1 1.9759(13) 2_666
N1 C1 1.339(2) .
N1 C5 1.359(2) .
N2 C10 1.341(2) .
N2 C6 1.346(2) .
C1 C2 1.384(3) .
C2 C3 1.396(2) .
C3 C4 1.395(2) .
C3 C11 1.524(2) .
C4 C5 1.383(2) .
C5 C6 1.482(2) .
C6 C7 1.396(2) .
C7 C8 1.396(2) .
C8 C9 1.391(2) .
C8 C15 1.532(2) .
C9 C10 1.379(2) .
C11 C12 1.527(3) .
C11 C13 1.534(3) .
C11 C14 1.534(3) .
C15 C17 1.525(3) .
C15 C16 1.534(3) .
C15 C18 1.535(3) .
O1S C1S 1.427(3) .
O2S C2S 1.398(3) .
